data_9011864
loop_
_publ_author_name
'Drits, V. A.'
'Kashaev, A. A.'
'Sokolova, G. V.'

_publ_section_title
;
 Crystal structure of cymrite
 Note: Y(O11) corrected
;
_journal_name_full 'Soviet Physics Crystallography'
_journal_page_first 171
_journal_page_last 175
_journal_volume 20
_journal_year 1975
_chemical_formula_sum 'Al2 Ba H3.5 O9 Si2'
_chemical_name_mineral Cymrite
_space_group_IT_number 4
_symmetry_space_group_name_Hall 'P 2yb'
_symmetry_space_group_name_H-M 'P 1 21 1'
_cell_angle_alpha 90
_cell_angle_beta 90
_cell_angle_gamma 90
_cell_formula_units_Z 8
_cell_length_a 5.33
_cell_length_b 36.59999
_cell_length_c 7.67
_cell_volume 1496.248
_database_code_amcsd 0015567
_exptl_crystal_density_diffrn 3.507
_cod_original_sg_symbol_H-M 'P 21'
_cod_original_formula_sum 'Ba (Al2 Si2) O9 H3.5'
_cod_database_code 9011864

loop_
_space_group_symop_operation_xyz
x,y,z
-x,1/2+y,-z

loop_
_atom_site_label
_atom_site_fract_x
_atom_site_fract_y
_atom_site_fract_z
_atom_site_occupancy
_atom_site_type_symbol
_atom_site_attached_hydrogens
Ba1 -0.02490 -0.00150 0.00830 1.00000 Ba 0
Ba2 0.52670 0.12350 0.00830 1.00000 Ba 0
Ba3 0.02920 0.24850 0.00830 1.00000 Ba 0
Ba4 0.52670 0.37350 -0.00830 1.00000 Ba 0
Al1 0.50600 0.04160 0.28000 0.50000 Al 0
Si1 0.50600 0.04160 0.28000 0.50000 Si 0
Al2 0.51000 0.04160 -0.27000 0.50000 Al 0
Si2 0.51000 0.04160 -0.27000 0.50000 Si 0
Al3 0.00920 0.08300 0.30400 0.50000 Al 0
Si3 0.00920 0.08300 0.30400 0.50000 Si 0
Al4 0.02040 0.08300 -0.26500 0.50000 Al 0
Si4 0.02040 0.08300 -0.26500 0.50000 Si 0
Al5 0.02920 0.16700 0.30200 0.50000 Al 0
Si5 0.02920 0.16700 0.30200 0.50000 Si 0
Al6 0.02830 0.16700 -0.26800 0.50000 Al 0
Si6 0.02830 0.16700 -0.26800 0.50000 Si 0
Al7 0.52900 0.20800 0.30200 0.50000 Al 0
Si7 0.52900 0.20800 0.30200 0.50000 Si 0
Al8 0.52700 0.20800 -0.26000 0.50000 Al 0
Si8 0.52700 0.20800 -0.26000 0.50000 Si 0
Al9 0.53500 0.29200 0.29200 0.50000 Al 0
Si9 0.53500 0.29200 0.29200 0.50000 Si 0
Al10 0.52800 0.29200 -0.26500 0.50000 Al 0
Si10 0.52800 0.29200 -0.26500 0.50000 Si 0
Al11 0.03080 0.33300 0.30200 0.50000 Al 0
Si11 0.03080 0.33300 0.30200 0.50000 Si 0
Al12 0.03080 0.33300 -0.26000 0.50000 Al 0
Si12 0.03080 0.33300 -0.26000 0.50000 Si 0
Al13 0.03040 0.41700 0.30000 0.50000 Al 0
Si13 0.03040 0.41700 0.30000 0.50000 Si 0
Al14 0.02040 0.41700 -0.26500 0.50000 Al 0
Si14 0.02040 0.41700 -0.26500 0.50000 Si 0
Al15 0.52100 0.45800 0.30200 0.50000 Al 0
Si15 0.52100 0.45800 0.30200 0.50000 Si 0
Al16 0.52100 0.45800 -0.26700 0.50000 Al 0
Si16 0.52100 0.45800 -0.26700 0.50000 Si 0
O1 0.51600 0.04160 0.50600 1.00000 O 0
O2 0.01580 0.08350 0.52200 1.00000 O 0
O3 0.03750 0.16700 0.51400 1.00000 O 0
O4 0.52500 0.21000 0.51600 1.00000 O 0
O5 0.53600 0.29000 0.51600 1.00000 O 0
O6 0.02580 0.33300 0.51600 1.00000 O 0
O7 0.02040 0.41600 0.52000 1.00000 O 0
O8 0.51000 0.45800 0.51600 1.00000 O 0
O9 0.47400 0.00000 0.19400 1.00000 O 0
O10 0.54400 -0.00060 -0.22200 1.00000 O 0
O11 0.29400 0.07200 0.21800 1.00000 O 0
O12 0.21800 0.05000 -0.22100 1.00000 O 0
O13 0.76600 0.06200 0.18500 1.00000 O 0
O14 0.75000 0.06400 -0.17100 1.00000 O 0
O15 -0.04160 0.12500 0.22500 1.00000 O 0
O16 0.03600 0.12500 -0.18000 1.00000 O 0
O17 0.31100 0.17800 0.23000 1.00000 O 0
O18 0.77000 0.18600 -0.18000 1.00000 O 0
O19 0.81100 0.19600 0.23000 1.00000 O 0
O20 0.27000 0.18900 -0.18000 1.00000 O 0
O21 0.45300 0.25000 0.23000 1.00000 O 0
O22 0.52700 0.25000 -0.18500 1.00000 O 0
O23 0.81100 0.30400 0.23300 1.00000 O 0
O24 0.26900 0.31100 -0.17400 1.00000 O 0
O25 0.32400 0.32400 0.24000 1.00000 O 0
O26 0.77000 0.31400 -0.18000 1.00000 O 0
O27 -0.04700 0.37500 0.23000 1.00000 O 0
O28 0.02500 0.37500 -0.18400 1.00000 O 0
O29 0.30700 0.43100 0.22600 1.00000 O 0
O30 0.77000 0.43600 -0.18000 1.00000 O 0
O31 0.80500 0.44400 0.22500 1.00000 O 0
O32 0.26700 0.43900 -0.17900 1.00000 O 0
Wat1 -0.02500 -0.00200 0.38700 0.50000 O 2
Wat2 0.52700 0.12400 0.38700 0.50000 O 2
Wat3 0.02900 0.24800 0.38700 0.50000 O 2
Wat4 0.52700 0.37400 -0.38700 0.50000 O 2
Wat5 -0.02500 0.00600 0.62400 0.50000 O 2
Wat6 0.52700 0.13100 0.62400 0.50000 O 2
Wat7 0.02900 0.25600 0.62400 0.50000 O 2
Wat8 0.52700 0.38200 -0.62400 0.50000 O 2

loop_
_cod_changelog_entry_id
_cod_changelog_entry_author
_cod_changelog_entry_date
_cod_changelog_entry_text
1
;cod-tools version 3.8.0
Id: cif_guess_AMCSD_atom_types 9581 2023-05-17 12:35:41Z saulius
;
2023-05-18T11:41:46+03:00
;Derived atom types and hydrogen counts
from atom names that follow the AMCSD naming convention
(Wat == water, O-H == hydroxyl).
;

loop_
_cod_related_entry_id
_cod_related_entry_database
_cod_related_entry_code
1 AMCSD 0015567
